data_4308152
loop_
_publ_author_name
'Jing-Cao Dai'
'John D. Corbett'

_publ_section_title
;
Transformation of AeIn4 Indides (Ae = Ba, Sr) into an AeAu2In2 Structure Type
Through Gold Substitution
;
_journal_name_full 'Inorganic Chemistry'
_journal_page_first 4592
_journal_page_last 4598
_journal_paper_doi 10.1021/ic070142v
_journal_volume 46
_journal_year 2007
_chemical_formula_sum 'Au2 In2 Sr'
_chemical_formula_weight 711.19
_chemical_name_systematic
; 
 ? 
;
_space_group_IT_number 62
_symmetry_cell_setting orthorhombic
_symmetry_space_group_name_Hall '-P 2ac 2n'
_symmetry_space_group_name_H-M 'P n m a'
_atom_sites_solution_hydrogens geom
_atom_sites_solution_primary direct
_atom_sites_solution_secondary difmap
_audit_creation_method SHELXL-97
_cell_angle_alpha 90.00
_cell_angle_beta 90.00
_cell_angle_gamma 90.00
_cell_formula_units_Z 4
_cell_length_a 8.53200(10)
_cell_length_b 4.59960(10)
_cell_length_c 12.2821(2)
_cell_measurement_reflns_used 1170
_cell_measurement_temperature 273(2)
_cell_measurement_theta_max 27.87
_cell_measurement_theta_min 2.90
_cell_volume 481.996(14)
_computing_cell_refinement 'Bruker SMART'
_computing_data_collection 'Bruker SMART'
_computing_data_reduction 'Bruker SAINT'
_computing_molecular_graphics 'Bruker SHELXTL'
_computing_publication_material 'Bruker SHELXTL'
_computing_structure_refinement 'SHELXL-97 (Sheldrick, 1997)'
_computing_structure_solution 'SHELXS-97 (Sheldrick, 1990)'
_diffrn_ambient_temperature 273(2)
_diffrn_measured_fraction_theta_full 0.966
_diffrn_measured_fraction_theta_max 0.966
_diffrn_measurement_device_type 'CCD area detector'
_diffrn_measurement_method 'phi and omega scans'
_diffrn_radiation_monochromator graphite
_diffrn_radiation_source 'fine-focus sealed tube'
_diffrn_radiation_type MoK\a
_diffrn_radiation_wavelength 0.71073
_diffrn_reflns_av_R_equivalents 0.0866
_diffrn_reflns_av_sigmaI/netI 0.0535
_diffrn_reflns_limit_h_max 11
_diffrn_reflns_limit_h_min -11
_diffrn_reflns_limit_k_max 5
_diffrn_reflns_limit_k_min -6
_diffrn_reflns_limit_l_max 14
_diffrn_reflns_limit_l_min -16
_diffrn_reflns_number 2834
_diffrn_reflns_theta_full 28.20
_diffrn_reflns_theta_max 28.20
_diffrn_reflns_theta_min 2.91
_exptl_absorpt_coefficient_mu 80.880
_exptl_absorpt_correction_T_max 0.3301
_exptl_absorpt_correction_T_min 0.1779
_exptl_absorpt_correction_type empirical
_exptl_crystal_colour silvery
_exptl_crystal_density_diffrn 9.801
_exptl_crystal_density_meas 0
_exptl_crystal_density_method 'not measured'
_exptl_crystal_description 'irregular shape'
_exptl_crystal_F_000 1176
_exptl_crystal_size_max 0.108
_exptl_crystal_size_mid 0.102
_exptl_crystal_size_min 0.074
_refine_diff_density_max 5.639
_refine_diff_density_min -2.741
_refine_diff_density_rms 0.790
_refine_ls_extinction_coef 0.0021(3)
_refine_ls_extinction_expression Fc^*^=kFc[1+0.001xFc^2^\l^3^/sin(2\q)]^-1/4^
_refine_ls_extinction_method SHELXL
_refine_ls_goodness_of_fit_ref 1.001
_refine_ls_hydrogen_treatment mixed
_refine_ls_matrix_type full
_refine_ls_number_parameters 32
_refine_ls_number_reflns 644
_refine_ls_number_restraints 0
_refine_ls_restrained_S_all 1.001
_refine_ls_R_factor_all 0.0447
_refine_ls_R_factor_gt 0.0387
_refine_ls_shift/su_max 0.000
_refine_ls_shift/su_mean 0.000
_refine_ls_structure_factor_coef Fsqd
_refine_ls_weighting_details 'calc w=1/[\s^2^(Fo^2^)+(0.0610P)^2^+0.0000P] where P=(Fo^2^+2Fc^2^)/3'
_refine_ls_weighting_scheme calc
_refine_ls_wR_factor_gt 0.0942
_refine_ls_wR_factor_ref 0.0966
_reflns_number_gt 567
_reflns_number_total 644
_reflns_threshold_expression >2sigma(I)
_cod_data_source_file ic070142v-file002.cif
_cod_data_source_block srau2in2
_cod_depositor_comments
;
The following automatic conversions were performed:
'_symmetry_cell_setting' value 'Orthorhombic' changed to 'orthorhombic'
according to '/home/saulius/struct/CIF-dictionaries/cif_core.dic'
dictionary named 'cif_core.dic' version 2.4.1 from 2010-06-29.

Automatic conversion script
Id: cif_fix_enum 1527 2010-12-29 10:47:43Z saulius 
;
_cod_database_code 4308152

loop_
_symmetry_equiv_pos_as_xyz
'x, y, z'
'-x+1/2, -y, z+1/2'
'-x, y+1/2, -z'
'x+1/2, -y+1/2, -z+1/2'
'-x, -y, -z'
'x-1/2, y, -z-1/2'
'x, -y-1/2, z'
'-x-1/2, y-1/2, z-1/2'

loop_
_atom_site_label
_atom_site_type_symbol
_atom_site_fract_x
_atom_site_fract_y
_atom_site_fract_z
_atom_site_U_iso_or_equiv
_atom_site_adp_type
_atom_site_occupancy
_atom_site_symmetry_multiplicity
_atom_site_calc_flag
_atom_site_refinement_flags
_atom_site_disorder_assembly
_atom_site_disorder_group
Au1 Au 0.09312(9) 0.2500 0.01572(7) 0.0106(3) Uani 1 2 d S . .
Au2 Au 0.00930(9) 0.2500 0.66947(7) 0.0131(3) Uani 1 2 d S . .
In1 In 0.40400(16) 0.2500 0.05199(12) 0.0105(4) Uani 1 2 d S . .
In2 In 0.34688(17) 0.2500 0.63941(11) 0.0095(4) Uani 1 2 d S . .
Sr1 Sr 0.2894(2) 0.2500 0.33247(15) 0.0120(4) Uani 1 2 d S . .

loop_
_atom_site_aniso_label
_atom_site_aniso_U_11
_atom_site_aniso_U_22
_atom_site_aniso_U_33
_atom_site_aniso_U_23
_atom_site_aniso_U_13
_atom_site_aniso_U_12
Au1 0.0101(4) 0.0096(4) 0.0122(5) 0.000 -0.0014(3) 0.000
Au2 0.0164(5) 0.0144(4) 0.0086(5) 0.000 0.0021(3) 0.000
In1 0.0103(7) 0.0112(7) 0.0101(8) 0.000 0.0003(5) 0.000
In2 0.0118(7) 0.0108(7) 0.0058(7) 0.000 0.0010(5) 0.000
Sr1 0.0133(9) 0.0144(10) 0.0082(10) 0.000 -0.0012(7) 0.000

loop_
_atom_type_symbol
_atom_type_description
_atom_type_scat_dispersion_real
_atom_type_scat_dispersion_imag
_atom_type_scat_source
Sr Sr -1.5307 3.2498 'International Tables Vol C Tables 4.2.6.8 and 6.1.1.4'
In In -0.7276 1.3100 'International Tables Vol C Tables 4.2.6.8 and 6.1.1.4'
Au Au -2.0133 8.8022 'International Tables Vol C Tables 4.2.6.8 and 6.1.1.4'

loop_
_geom_bond_atom_site_label_1
_geom_bond_atom_site_label_2
_geom_bond_distance
_geom_bond_site_symmetry_2
_geom_bond_publ_flag
Au1 In1 2.6896(15) . ?
Au1 In2 2.8034(9) 2_564 ?
Au1 In2 2.8034(9) 2_554 ?
Au1 Au1 2.8219(8) 5 ?
Au1 Au1 2.8219(8) 5_565 ?
Au1 In2 2.8363(16) 6_556 ?
Au1 Sr1 3.193(2) 6_556 ?
Au1 Sr1 3.3705(15) 2_554 ?
Au1 Sr1 3.3705(15) 2_564 ?
Au2 In2 2.7258(17) 6_557 ?
Au2 In1 2.8139(9) 2 ?
Au2 In1 2.8139(9) 2_565 ?
Au2 In1 2.8646(18) 6_556 ?
Au2 In2 2.9038(16) . ?
Au2 Sr1 3.4326(16) 5_556 ?
Au2 Sr1 3.4326(16) 5_566 ?
Au2 Sr1 3.4997(15) 2_565 ?
Au2 Sr1 3.4997(15) 2 ?
In1 Au2 2.8139(9) 2_564 ?
In1 Au2 2.8139(9) 2_554 ?
In1 Au2 2.8646(18) 6_656 ?
In1 In1 3.0990(19) 5_665 ?
In1 In1 3.0990(19) 5_655 ?
In1 In2 3.3202(15) 2_554 ?
In1 In2 3.3202(15) 2_564 ?
In1 Sr1 3.581(2) . ?
In1 Sr1 3.581(2) 6_656 ?
In1 Sr1 3.9090(19) 2_554 ?
In1 Sr1 3.9090(19) 2_564 ?
In2 Au2 2.7258(17) 6_657 ?
In2 Au1 2.8034(9) 2 ?
In2 Au1 2.8034(9) 2_565 ?
In2 Au1 2.8363(16) 6_656 ?
In2 In1 3.3202(15) 2 ?
In2 In1 3.3202(15) 2_565 ?
In2 Sr1 3.5018(17) 2_565 ?
In2 Sr1 3.5018(17) 2 ?
In2 Sr1 3.802(2) . ?
In2 Sr1 3.8783(19) 5_666 ?
In2 Sr1 3.8783(19) 5_656 ?
Sr1 Au1 3.193(2) 6_656 ?
Sr1 Au1 3.3705(15) 2_565 ?
Sr1 Au1 3.3705(15) 2 ?
Sr1 Au2 3.4326(16) 5_556 ?
Sr1 Au2 3.4326(15) 5_566 ?
Sr1 Au2 3.4997(15) 2_554 ?
Sr1 Au2 3.4997(15) 2_564 ?
Sr1 In2 3.5018(17) 2_554 ?
Sr1 In2 3.5018(17) 2_564 ?
Sr1 In1 3.581(2) 6_556 ?
